data_4311403
loop_
_publ_author_name
'Eugenio Coronado'
'Jos\'e R. Gal\'an-Mascar\'os'
'Carlos J. G\'omez-Garc\'ia'
'Eugenia Mart\'inez-Ferrero'
'Sander van Smaalen'

_publ_section_title
;
 Incommensurate Nature of the Multilayered Molecular Ferromagnetic Metals
 Based on Bis(ethylenedithio)tetrathiafulvalene and Bimetallic Oxalate
 Complexes
;
_journal_name_full 'Inorganic Chemistry'
_journal_page_first 4808
_journal_page_last 4810
_journal_paper_doi 10.1021/ic049424a
_journal_volume 43
_journal_year 2004
_chemical_formula_sum 'C12.8 H8.8 Cl0.8 Mn0.4 O4.8 Rh0.4 S8'
_chemical_formula_weight 587.38
_chemical_name_systematic
; 
 ? 
;
_space_group_IT_number 2
_symmetry_cell_setting triclinic
_symmetry_space_group_name_Hall '-P 1'
_symmetry_space_group_name_H-M 'P -1'
_atom_sites_solution_hydrogens geom
_atom_sites_solution_primary direct
_atom_sites_solution_secondary difmap
_audit_creation_method SHELXL-97
_cell_angle_alpha 88.715(5)
_cell_angle_beta 84.201(5)
_cell_angle_gamma 67.230(5)
_cell_formula_units_Z 1
_cell_length_a 5.1330(5)
_cell_length_b 6.3870(6)
_cell_length_c 16.938(3)
_cell_measurement_temperature 293(2)
_cell_volume 509.32(12)
_computing_structure_refinement 'SHELXL-97 (Sheldrick, 1997)'
_computing_structure_solution 'SIR97 (Giacovazzo et al., 1997)'
_diffrn_ambient_temperature 293(2)
_diffrn_measured_fraction_theta_full 0.400
_diffrn_measured_fraction_theta_max 0.400
_diffrn_radiation_monochromator graphite
_diffrn_radiation_source 'fine-focus sealed tube'
_diffrn_radiation_type MoK\a
_diffrn_radiation_wavelength 0.71073
_diffrn_reflns_av_R_equivalents 0.0261
_diffrn_reflns_av_sigmaI/netI 0.0398
_diffrn_reflns_limit_h_max 5
_diffrn_reflns_limit_h_min -5
_diffrn_reflns_limit_k_max 6
_diffrn_reflns_limit_k_min -6
_diffrn_reflns_limit_l_max 16
_diffrn_reflns_limit_l_min -18
_diffrn_reflns_number 981
_diffrn_reflns_theta_full 22.93
_diffrn_reflns_theta_max 22.93
_diffrn_reflns_theta_min 3.64
_exptl_absorpt_coefficient_mu 1.553
_exptl_crystal_density_diffrn 1.915
_exptl_crystal_density_method 'not measured'
_exptl_crystal_F_000 294
_refine_diff_density_max 0.289
_refine_diff_density_min -0.359
_refine_diff_density_rms 0.078
_refine_ls_extinction_coef 0.04(4)
_refine_ls_extinction_expression Fc^*^=kFc[1+0.001xFc^2^\l^3^/sin(2\q)]^-1/4^
_refine_ls_extinction_method SHELXL
_refine_ls_goodness_of_fit_ref 1.073
_refine_ls_hydrogen_treatment mixed
_refine_ls_matrix_type full
_refine_ls_number_parameters 66
_refine_ls_number_reflns 560
_refine_ls_number_restraints 0
_refine_ls_restrained_S_all 1.073
_refine_ls_R_factor_all 0.1163
_refine_ls_R_factor_gt 0.0884
_refine_ls_shift/su_max 0.025
_refine_ls_shift/su_mean 0.005
_refine_ls_structure_factor_coef Fsqd
_refine_ls_weighting_details 'calc w=1/[\s^2^(Fo^2^)+(0.1264P)^2^+1.1722P] where P=(Fo^2^+2Fc^2^)/3'
_refine_ls_weighting_scheme calc
_refine_ls_wR_factor_gt 0.2239
_refine_ls_wR_factor_ref 0.2424
_reflns_number_gt 379
_reflns_number_total 560
_reflns_threshold_expression >2sigma(I)
_cod_data_source_file ic049424asi20040504_052127_1.cif
_cod_data_source_block '[BEDT-TTF]2.53[MnRh(ox)3].CH2Cl2(2):organic_sub-system'
_cod_original_cell_volume 509.32(11)
_cod_original_formula_sum 'C12.80 H8.80 Cl0.80 Mn0.40 O4.80 Rh0.40 S8'
_cod_database_code 4311403

loop_
_symmetry_equiv_pos_as_xyz
'x, y, z'
'-x, -y, -z'

loop_
_atom_site_label
_atom_site_type_symbol
_atom_site_fract_x
_atom_site_fract_y
_atom_site_fract_z
_atom_site_U_iso_or_equiv
_atom_site_adp_type
_atom_site_occupancy
_atom_site_symmetry_multiplicity
_atom_site_calc_flag
_atom_site_refinement_flags
_atom_site_disorder_assembly
_atom_site_disorder_group
S1 S -0.1383(8) 0.2504(5) 0.9306(2) 0.0843(15) Uani 1 1 d . . .
S2 S -0.3889(8) 0.7479(5) 0.9290(2) 0.0814(15) Uani 1 1 d . . .
S3 S 0.2718(9) 0.1995(6) 0.7903(3) 0.1033(19) Uani 1 1 d . . .
S4 S -0.0297(12) 0.7919(6) 0.7875(4) 0.109(2) Uani 1 1 d . . .
C1 C -0.402(3) 0.499(2) 0.9686(9) 0.072(3) Uiso 1 1 d . . .
C2 C -0.007(3) 0.387(2) 0.8605(9) 0.069(3) Uiso 1 1 d . A .
C3 C -0.122(2) 0.6097(18) 0.8569(8) 0.064(3) Uiso 1 1 d . A .
C41 C 0.410(8) 0.397(6) 0.757(3) 0.093(11) Uiso 0.50 1 d P A 1
H41A H 0.4969 0.4310 0.8003 0.111 Uiso 0.50 1 calc P B 1
H41B H 0.5626 0.3222 0.7156 0.111 Uiso 0.50 1 calc P C 1
C51 C 0.231(10) 0.619(7) 0.724(3) 0.105(13) Uiso 0.50 1 d P A 1
H51A H 0.1473 0.5892 0.6792 0.126 Uiso 0.50 1 calc P D 1
H51B H 0.3525 0.6969 0.7052 0.126 Uiso 0.50 1 calc P E 1
C42 C 0.366(8) 0.371(6) 0.724(3) 0.096(11) Uiso 0.50 1 d P A 2
H42A H 0.5641 0.2943 0.7038 0.115 Uiso 0.50 1 calc P F 2
H42B H 0.2541 0.3955 0.6788 0.115 Uiso 0.50 1 calc P G 2
C52 C 0.323(7) 0.591(5) 0.758(2) 0.084(9) Uiso 0.50 1 d P A 2
H52A H 0.4121 0.6653 0.7202 0.101 Uiso 0.50 1 calc P H 2
H52B H 0.4273 0.5619 0.8046 0.101 Uiso 0.50 1 calc P I 2

loop_
_atom_site_aniso_label
_atom_site_aniso_U_11
_atom_site_aniso_U_22
_atom_site_aniso_U_33
_atom_site_aniso_U_23
_atom_site_aniso_U_13
_atom_site_aniso_U_12
S1 0.100(3) 0.066(2) 0.075(3) 0.0032(15) 0.0135(19) -0.0237(17)
S2 0.100(3) 0.065(2) 0.076(3) -0.0021(15) 0.0186(19) -0.0343(17)
S3 0.100(3) 0.072(2) 0.120(4) -0.0052(19) 0.048(3) -0.0273(19)
S4 0.118(4) 0.070(2) 0.128(5) 0.007(2) 0.038(3) -0.037(3)

loop_
_atom_type_symbol
_atom_type_description
_atom_type_scat_dispersion_real
_atom_type_scat_dispersion_imag
_atom_type_scat_source
C C 0.0033 0.0016 'International Tables Vol C Tables 4.2.6.8 and 6.1.1.4'
H H 0.0000 0.0000 'International Tables Vol C Tables 4.2.6.8 and 6.1.1.4'
O O 0.0106 0.0060 'International Tables Vol C Tables 4.2.6.8 and 6.1.1.4'
S S 0.1246 0.1234 'International Tables Vol C Tables 4.2.6.8 and 6.1.1.4'
Mn Mn 0.3368 0.7283 'International Tables Vol C Tables 4.2.6.8 and 6.1.1.4'
Rh Rh -1.1178 0.9187 'International Tables Vol C Tables 4.2.6.8 and 6.1.1.4'
Cl Cl 0.1484 0.1585 'International Tables Vol C Tables 4.2.6.8 and 6.1.1.4'

loop_
_geom_angle_atom_site_label_1
_geom_angle_atom_site_label_2
_geom_angle_atom_site_label_3
_geom_angle
_geom_angle_site_symmetry_1
_geom_angle_site_symmetry_3
_geom_angle_publ_flag
C2 S1 C1 93.1(6) . . ?
C3 S2 C1 93.9(6) . . ?
C42 S3 C41 22.5(19) . . ?
C42 S3 C2 106.5(13) . . ?
C41 S3 C2 96.7(13) . . ?
C51 S4 C3 105.4(15) . . ?
C51 S4 C52 24.8(18) . . ?
C3 S4 C52 95.6(12) . . ?
C1 C1 S1 122.0(13) 2_467 . ?
C1 C1 S2 122.0(13) 2_467 . ?
S1 C1 S2 115.8(8) . . ?
C3 C2 S1 120.1(11) . . ?
C3 C2 S3 125.5(11) . . ?
S1 C2 S3 114.1(6) . . ?
C2 C3 S2 116.5(11) . . ?
C2 C3 S4 128.7(11) . . ?
S2 C3 S4 114.7(6) . . ?
C51 C41 S3 122(3) . . ?
C51 C41 H41A 106.9 . . ?
S3 C41 H41A 106.8 . . ?
C51 C41 H41B 106.8 . . ?
S3 C41 H41B 106.8 . . ?
H41A C41 H41B 106.7 . . ?
C41 C51 S4 116(4) . . ?
C41 C51 H51A 108.4 . . ?
S4 C51 H51A 108.4 . . ?
C41 C51 H51B 108.2 . . ?
S4 C51 H51B 108.2 . . ?
H51A C51 H51B 107.4 . . ?
C52 C42 S3 113(3) . . ?
C52 C42 H42A 109.0 . . ?
S3 C42 H42A 109.0 . . ?
C52 C42 H42B 109.0 . . ?
S3 C42 H42B 109.0 . . ?
H42A C42 H42B 107.8 . . ?
C42 C52 S4 120(3) . . ?
C42 C52 H52A 107.4 . . ?
S4 C52 H52A 107.4 . . ?
C42 C52 H52B 107.3 . . ?
S4 C52 H52B 107.3 . . ?
H52A C52 H52B 106.9 . . ?

loop_
_geom_bond_atom_site_label_1
_geom_bond_atom_site_label_2
_geom_bond_distance
_geom_bond_site_symmetry_2
_geom_bond_publ_flag
S1 C2 1.694(14) . ?
S1 C1 1.726(12) . ?
S2 C3 1.710(13) . ?
S2 C1 1.734(13) . ?
S3 C42 1.72(4) . ?
S3 C41 1.73(4) . ?
S3 C2 1.815(13) . ?
S4 C51 1.66(5) . ?
S4 C3 1.792(13) . ?
S4 C52 1.79(3) . ?
C1 C1 1.38(3) 2_467 ?
C2 C3 1.314(16) . ?
C41 C51 1.48(6) . ?
C41 H41A 0.9700 . ?
C41 H41B 0.9698 . ?
C51 H51A 0.9684 . ?
C51 H51B 0.9713 . ?
C42 C52 1.46(5) . ?
C42 H42A 0.9701 . ?
C42 H42B 0.9697 . ?
C52 H52A 0.9693 . ?
C52 H52B 0.9708 . ?
